data_4303175
loop_
_publ_author_name
'Jorge Manzur'
'Hector Mora'
'Andr\'es Vega'
'Diego Venegas-Yazigi'
'Miguel A. Novak'
'Jos\'e Ricardo Sabino'
'Ver\'onica Paredes-Garc\'ia'
'Evgenia Spodine'

_publ_section_title
;
Mononuclear and Polynuclear Copper(II) Complexes Derived from
Pyridylalkylaminomethylphenol Polypodal Ligands
;
_journal_name_full 'Inorganic Chemistry'
_journal_page_first 8845
_journal_page_last 8855
_journal_paper_doi 10.1021/ic901026x
_journal_volume 48
_journal_year 2009
_chemical_formula_moiety 'C23 H25 Cl Cu N3 O S, (P F6), (CH3OH)1.5'
_chemical_formula_sum 'C24.5 H31 Cl Cu F6 N3 O2 P S'
_chemical_formula_weight 655.52
_chemical_name_systematic
; 
 ? 
;
_space_group_IT_number 2
_symmetry_cell_setting triclinic
_symmetry_space_group_name_Hall '-P 1'
_symmetry_space_group_name_H-M 'P -1'
_atom_sites_solution_hydrogens geom
_atom_sites_solution_primary direct
_atom_sites_solution_secondary difmap
_audit_creation_method SHELXL-97
_cell_angle_alpha 62.76(3)
_cell_angle_beta 67.19(3)
_cell_angle_gamma 89.55(3)
_cell_formula_units_Z 2
_cell_length_a 10.315(2)
_cell_length_b 12.571(3)
_cell_length_c 13.225(3)
_cell_measurement_reflns_used 1025
_cell_measurement_temperature 100(2)
_cell_measurement_theta_max 24.40
_cell_measurement_theta_min 2.50
_cell_volume 1375.0(8)
_computing_cell_refinement 'Bruker XSCANS'
_computing_data_collection 'Bruker XSCANS'
_computing_data_reduction 'Bruker SHELXTL'
_computing_molecular_graphics 'Bruker SHELXTL'
_computing_publication_material 'Bruker SHELXTL'
_computing_structure_refinement 'Bruker SHELXTL'
_computing_structure_solution 'Bruker SHELXTL'
_diffrn_ambient_temperature 293(2)
_diffrn_measured_fraction_theta_full 0.946
_diffrn_measured_fraction_theta_max 0.946
_diffrn_measurement_device_type 'Bruker P4'
_diffrn_measurement_method '\w scans'
_diffrn_radiation_monochromator graphite
_diffrn_radiation_source 'fine-focus sealed tube'
_diffrn_radiation_type MoK\a
_diffrn_radiation_wavelength 0.71073
_diffrn_reflns_av_R_equivalents 0.0295
_diffrn_reflns_av_sigmaI/netI 0.0432
_diffrn_reflns_limit_h_max 11
_diffrn_reflns_limit_h_min -11
_diffrn_reflns_limit_k_max 14
_diffrn_reflns_limit_k_min -13
_diffrn_reflns_limit_l_max 14
_diffrn_reflns_limit_l_min -14
_diffrn_reflns_number 6921
_diffrn_reflns_theta_full 23.77
_diffrn_reflns_theta_max 23.77
_diffrn_reflns_theta_min 1.86
_diffrn_standards_decay_% 0
_exptl_absorpt_coefficient_mu 1.093
_exptl_absorpt_correction_T_max 0.88
_exptl_absorpt_correction_T_min 0.82
_exptl_absorpt_correction_type multi-scan
_exptl_absorpt_process_details 'SADABS 2.10 (Bruker 2005)'
_exptl_crystal_colour blue
_exptl_crystal_density_diffrn 1.603
_exptl_crystal_density_method 'not measured'
_exptl_crystal_description block
_exptl_crystal_F_000 676
_exptl_crystal_size_max 0.20
_exptl_crystal_size_mid 0.15
_exptl_crystal_size_min 0.12
_platon_squeeze_details
;
;
_refine_diff_density_max 0.786
_refine_diff_density_min -0.754
_refine_diff_density_rms 0.170
_refine_ls_extinction_method none
_refine_ls_goodness_of_fit_ref 1.072
_refine_ls_hydrogen_treatment constr
_refine_ls_matrix_type full
_refine_ls_number_parameters 393
_refine_ls_number_reflns 3980
_refine_ls_number_restraints 12
_refine_ls_restrained_S_all 1.070
_refine_ls_R_factor_all 0.0606
_refine_ls_R_factor_gt 0.0511
_refine_ls_shift/su_max 0.000
_refine_ls_shift/su_mean 0.000
_refine_ls_structure_factor_coef Fsqd
_refine_ls_weighting_details 'calc w=1/[\s^2^(Fo^2^)+(0.1133P)^2^+0.5451P] where P=(Fo^2^+2Fc^2^)/3'
_refine_ls_weighting_scheme calc
_refine_ls_wR_factor_gt 0.1518
_refine_ls_wR_factor_ref 0.1610
_reflns_number_gt 3342
_reflns_number_total 3980
_reflns_threshold_expression >2sigma(I)
_cod_data_source_file ic901026x_si_002_4.cif
_cod_data_source_block '[CuHSL2]ClPF6_1.5_(CH3OH)_4'
_cod_depositor_comments
;
The following automatic conversions were performed:
'_symmetry_cell_setting' value 'Triclinic' changed to 'triclinic'
according to '/home/saulius/struct/CIF-dictionaries/cif_core.dic'
dictionary named 'cif_core.dic' version 2.4.1 from 2010-06-29.

Automatic conversion script
Id: cif_fix_enum 1527 2010-12-29 10:47:43Z saulius 
;
_cod_original_cell_volume 1375.0(5)
_cod_database_code 4303175

loop_
_symmetry_equiv_pos_as_xyz
'x, y, z'
'-x, -y, -z'

loop_
_atom_site_label
_atom_site_type_symbol
_atom_site_fract_x
_atom_site_fract_y
_atom_site_fract_z
_atom_site_U_iso_or_equiv
_atom_site_adp_type
_atom_site_occupancy
_atom_site_symmetry_multiplicity
_atom_site_calc_flag
_atom_site_refinement_flags
_atom_site_disorder_assembly
_atom_site_disorder_group
Cu1 Cu 0.65382(5) 0.02854(4) 0.33444(4) 0.0311(2) Uani 1 1 d . . .
Cl1 Cl 0.67080(11) -0.03115(10) 0.51869(10) 0.0389(3) Uani 1 1 d . . .
N1 N 0.5523(4) -0.1374(3) 0.3932(3) 0.0320(8) Uani 1 1 d . . .
C1 C 0.4865(4) -0.0127(4) 0.2264(4) 0.0381(10) Uani 1 1 d . . .
H1A H 0.4742 -0.0202 0.1606 0.046 Uiso 1 1 calc R . .
H1B H 0.4094 0.0228 0.2611 0.046 Uiso 1 1 calc R . .
C2 C 0.4783(4) -0.1371(4) 0.3283(4) 0.0384(10) Uani 1 1 d . . .
C3 C 0.4013(5) -0.2439(4) 0.3559(5) 0.0501(12) Uani 1 1 d . . .
H3 H 0.3549 -0.2427 0.3077 0.060 Uiso 1 1 calc R . .
C4 C 0.3948(6) -0.3525(5) 0.4566(5) 0.0592(15) Uani 1 1 d . . .
H4 H 0.3412 -0.4251 0.4782 0.071 Uiso 1 1 calc R . .
C5 C 0.4661(6) -0.3535(4) 0.5236(5) 0.0517(13) Uani 1 1 d . . .
H5 H 0.4619 -0.4261 0.5917 0.062 Uiso 1 1 calc R . .
C6 C 0.5459(5) -0.2438(4) 0.4888(4) 0.0401(11) Uani 1 1 d . . .
H6 H 0.5966 -0.2446 0.5339 0.048 Uiso 1 1 calc R . .
N2 N 0.6272(3) 0.0689(3) 0.1715(3) 0.0290(7) Uani 1 1 d . . .
C10 C 0.7397(4) 0.0313(4) 0.0897(4) 0.0334(9) Uani 1 1 d . . .
H10A H 0.7364 -0.0551 0.1391 0.040 Uiso 1 1 calc R . .
H10B H 0.7167 0.0419 0.0215 0.040 Uiso 1 1 calc R . .
C11 C 0.8886(5) 0.1000(4) 0.0345(4) 0.0345(9) Uani 1 1 d . . .
C12 C 0.9594(5) 0.1865(4) -0.0939(4) 0.0398(10) Uani 1 1 d . . .
H12 H 0.0887 0.7985 1.1449 0.046 Uiso 1 1 calc R . .
C13 C 1.0988(5) 0.2502(4) -0.1468(4) 0.0467(12) Uani 1 1 d . . .
C17 C 1.1747(6) 0.3417(5) -0.2865(5) 0.0654(16) Uani 1 1 d . . .
H17A H 1.1107 0.3473 -0.3246 0.098 Uiso 1 1 calc R . .
H17B H 1.2581 0.3153 -0.3253 0.098 Uiso 1 1 calc R . .
H17C H 1.2036 0.4204 -0.2980 0.098 Uiso 1 1 calc R . .
C14 C 1.1666(5) 0.2266(4) -0.0695(5) 0.0492(13) Uani 1 1 d . . .
H14 H 1.2600 0.2690 -0.1041 0.059 Uiso 1 1 calc R . .
C15 C 1.0992(5) 0.1402(4) 0.0604(5) 0.0437(11) Uani 1 1 d . . .
S1 S 1.18494(15) 0.11165(15) 0.15983(17) 0.0736(5) Uani 1 1 d . . .
C18 C 1.2616(7) 0.2659(7) 0.1110(9) 0.096(2) Uani 1 1 d . . .
H18A H 1.3399 0.3011 0.0284 0.144 Uiso 1 1 calc R . .
H18B H 1.2961 0.2638 0.1696 0.144 Uiso 1 1 calc R . .
H18C H 1.1893 0.3144 0.1093 0.144 Uiso 1 1 calc R . .
C16 C 0.9606(4) 0.0779(4) 0.1100(4) 0.0344(10) Uani 1 1 d . . .
O1 O 0.8825(3) -0.0082(2) 0.2361(3) 0.0357(7) Uani 1 1 d . . .
H1 H 0.9354 0.0000 0.2850 0.20(5) Uiso 1 1 d . . .
N3 N 0.7381(4) 0.2028(3) 0.2645(3) 0.0334(8) Uani 1 1 d . . .
C20 C 0.6181(5) 0.1973(4) 0.0945(4) 0.0394(10) Uani 1 1 d . . .
H20A H 0.5513 0.1972 0.0593 0.047 Uiso 1 1 calc R . .
H20B H 0.7118 0.2419 0.0249 0.047 Uiso 1 1 calc R . .
C21 C 0.5694(5) 0.2622(4) 0.1707(4) 0.0392(10) Uani 1 1 d . . .
H21A H 0.5393 0.3356 0.1252 0.047 Uiso 1 1 calc R . .
H21B H 0.4877 0.2093 0.2504 0.047 Uiso 1 1 calc R . .
C22 C 0.6885(5) 0.2954(4) 0.1946(4) 0.0397(10) Uani 1 1 d . . .
C23 C 0.7517(5) 0.4183(4) 0.1442(5) 0.0503(13) Uani 1 1 d . . .
H23 H 0.7168 0.4816 0.0971 0.060 Uiso 1 1 calc R . .
C24 C 0.8647(6) 0.4438(5) 0.1650(6) 0.0603(15) Uani 1 1 d . . .
H24 H 0.9081 0.5245 0.1310 0.072 Uiso 1 1 calc R . .
C25 C 0.9124(6) 0.3517(5) 0.2348(5) 0.0594(14) Uani 1 1 d . . .
H25 H 0.9883 0.3680 0.2504 0.071 Uiso 1 1 calc R . .
C26 C 0.8479(5) 0.2321(4) 0.2833(5) 0.0481(12) Uani 1 1 d . . .
H26 H 0.8825 0.1693 0.3312 0.058 Uiso 1 1 calc R . .
P1A P 0.6938(5) 0.4762(5) 0.7601(6) 0.0455(13) Uani 0.60 1 d PD A 1
F1A F 0.8600(9) 0.5098(17) 0.726(2) 0.121(6) Uani 0.60 1 d PD A 1
F2A F 0.6801(14) 0.3316(5) 0.8174(11) 0.082(2) Uani 0.60 1 d PD A 1
F3A F 0.749(2) 0.5189(17) 0.6137(7) 0.108(6) Uani 0.60 1 d PD A 1
F4A F 0.6115(9) 0.4670(13) 0.8951(8) 0.085(3) Uani 0.60 1 d PD A 1
F5A F 0.5373(6) 0.4447(9) 0.7710(9) 0.105(3) Uani 0.60 1 d PD A 1
F6A F 0.6924(11) 0.6191(6) 0.7016(7) 0.086(3) Uani 0.60 1 d PD A 1
P1B P 0.7128(9) 0.5112(7) 0.7390(9) 0.046(2) Uani 0.40 1 d PD B 2
F1B F 0.8453(18) 0.471(2) 0.772(3) 0.119(9) Uani 0.40 1 d PD B 2
F2B F 0.687(3) 0.3677(7) 0.787(2) 0.126(8) Uani 0.40 1 d PD B 2
F3B F 0.767(3) 0.501(2) 0.6137(14) 0.086(7) Uani 0.40 1 d PD B 2
F4B F 0.684(2) 0.4765(13) 0.8794(10) 0.094(6) Uani 0.40 1 d PD B 2
F5B F 0.5584(10) 0.5307(12) 0.7413(14) 0.103(4) Uani 0.40 1 d PD B 2
F6B F 0.7641(11) 0.6516(7) 0.6944(10) 0.058(3) Uani 0.40 1 d PD B 2

loop_
_atom_site_aniso_label
_atom_site_aniso_U_11
_atom_site_aniso_U_22
_atom_site_aniso_U_33
_atom_site_aniso_U_23
_atom_site_aniso_U_13
_atom_site_aniso_U_12
Cu1 0.0427(4) 0.0271(3) 0.0317(3) -0.0176(2) -0.0201(3) 0.0089(2)
Cl1 0.0468(6) 0.0479(6) 0.0367(6) -0.0267(5) -0.0249(5) 0.0197(5)
N1 0.0367(18) 0.0278(18) 0.0297(18) -0.0178(15) -0.0084(15) 0.0066(14)
C1 0.034(2) 0.049(3) 0.045(2) -0.028(2) -0.0225(19) 0.0076(19)
C2 0.036(2) 0.042(2) 0.037(2) -0.025(2) -0.0089(19) 0.0063(19)
C3 0.049(3) 0.050(3) 0.049(3) -0.033(3) -0.007(2) -0.008(2)
C4 0.059(3) 0.040(3) 0.061(3) -0.031(3) -0.001(3) -0.008(2)
C5 0.055(3) 0.032(2) 0.040(3) -0.015(2) 0.002(2) 0.003(2)
C6 0.043(2) 0.038(2) 0.036(2) -0.022(2) -0.0087(19) 0.014(2)
N2 0.0328(18) 0.0257(17) 0.0327(18) -0.0155(14) -0.0167(15) 0.0081(14)
C10 0.043(2) 0.034(2) 0.029(2) -0.0171(18) -0.0193(18) 0.0105(18)
C11 0.044(2) 0.026(2) 0.030(2) -0.0130(18) -0.0133(19) 0.0116(18)
C12 0.045(3) 0.034(2) 0.035(2) -0.0184(19) -0.012(2) 0.017(2)
C13 0.049(3) 0.032(2) 0.041(3) -0.019(2) -0.002(2) 0.012(2)
C17 0.065(3) 0.043(3) 0.047(3) -0.015(2) 0.006(3) 0.008(2)
C14 0.031(2) 0.037(2) 0.066(3) -0.026(2) -0.007(2) 0.0071(19)
C15 0.037(2) 0.040(2) 0.063(3) -0.030(2) -0.024(2) 0.020(2)
S1 0.0487(8) 0.0777(10) 0.0959(12) -0.0302(9) -0.0482(8) 0.0147(7)
C18 0.070(4) 0.110(6) 0.156(8) -0.084(6) -0.072(5) 0.031(4)
C16 0.038(2) 0.032(2) 0.037(2) -0.0200(19) -0.0156(19) 0.0140(18)
O1 0.0416(16) 0.0319(15) 0.0389(16) -0.0176(13) -0.0222(14) 0.0127(13)
N3 0.0384(19) 0.0288(18) 0.0362(19) -0.0186(16) -0.0159(16) 0.0097(15)
C20 0.043(2) 0.032(2) 0.040(2) -0.0128(19) -0.022(2) 0.0135(19)
C21 0.040(2) 0.035(2) 0.038(2) -0.0155(19) -0.0152(19) 0.0126(19)
C22 0.038(2) 0.035(2) 0.034(2) -0.0166(19) -0.0051(19) 0.0042(19)
C23 0.056(3) 0.028(2) 0.047(3) -0.015(2) -0.009(2) 0.010(2)
C24 0.050(3) 0.040(3) 0.076(4) -0.034(3) -0.007(3) -0.005(2)
C25 0.060(3) 0.057(3) 0.076(4) -0.041(3) -0.031(3) 0.005(3)
C26 0.055(3) 0.041(3) 0.062(3) -0.032(2) -0.031(2) 0.010(2)
P1A 0.053(2) 0.056(3) 0.031(2) -0.019(2) -0.0245(17) 0.029(2)
F1A 0.140(10) 0.112(11) 0.233(17) -0.113(11) -0.160(11) 0.069(8)
F2A 0.138(7) 0.055(5) 0.052(6) -0.015(6) -0.056(5) -0.004(5)
F3A 0.124(13) 0.160(13) 0.052(8) -0.058(7) -0.043(8) 0.007(9)
F4A 0.078(5) 0.124(7) 0.044(4) -0.042(4) -0.017(4) 0.022(5)
F5A 0.064(4) 0.126(7) 0.111(6) -0.049(6) -0.038(4) 0.046(5)
F6A 0.153(9) 0.053(5) 0.057(4) -0.025(4) -0.053(6) 0.035(5)
P1B 0.072(3) 0.031(4) 0.034(3) -0.009(3) -0.029(3) 0.008(2)
F1B 0.079(9) 0.103(16) 0.22(2) -0.084(13) -0.103(10) 0.029(7)
F2B 0.31(2) 0.017(6) 0.065(11) 0.000(6) -0.122(13) 0.001(8)
F3B 0.068(9) 0.119(13) 0.060(11) -0.065(10) 0.008(7) 0.012(9)
F4B 0.185(18) 0.059(6) 0.037(6) -0.028(5) -0.043(8) 0.023(10)
F5B 0.070(7) 0.097(8) 0.134(11) -0.043(9) -0.054(7) 0.044(7)
F6B 0.078(7) 0.040(5) 0.045(5) -0.017(4) -0.019(5) -0.014(4)

loop_
_atom_type_symbol
_atom_type_description
_atom_type_scat_dispersion_real
_atom_type_scat_dispersion_imag
_atom_type_scat_source
C C 0.0033 0.0016 'International Tables Vol C Tables 4.2.6.8 and 6.1.1.4'
H H 0.0000 0.0000 'International Tables Vol C Tables 4.2.6.8 and 6.1.1.4'
N N 0.0061 0.0033 'International Tables Vol C Tables 4.2.6.8 and 6.1.1.4'
O O 0.0106 0.0060 'International Tables Vol C Tables 4.2.6.8 and 6.1.1.4'
F F 0.0171 0.0103 'International Tables Vol C Tables 4.2.6.8 and 6.1.1.4'
P P 0.1023 0.0942 'International Tables Vol C Tables 4.2.6.8 and 6.1.1.4'
S S 0.1246 0.1234 'International Tables Vol C Tables 4.2.6.8 and 6.1.1.4'
Cu Cu 0.3201 1.2651 'International Tables Vol C Tables 4.2.6.8 and 6.1.1.4'
Cl Cl 0.1484 0.1585 'International Tables Vol C Tables 4.2.6.8 and 6.1.1.4'

loop_
_geom_angle_atom_site_label_1
_geom_angle_atom_site_label_2
_geom_angle_atom_site_label_3
_geom_angle
_geom_angle_site_symmetry_1
_geom_angle_site_symmetry_3
_geom_angle_publ_flag
N3 Cu1 N1 172.35(14) . . ?
N3 Cu1 N2 91.87(13) . . ?
N1 Cu1 N2 81.98(13) . . ?
N3 Cu1 Cl1 92.90(11) . . ?
N1 Cu1 Cl1 93.19(11) . . ?
N2 Cu1 Cl1 175.14(9) . . ?
N3 Cu1 O1 91.38(12) . . ?
N1 Cu1 O1 92.84(12) . . ?
N2 Cu1 O1 87.09(11) . . ?
Cl1 Cu1 O1 93.75(8) . . ?
C6 N1 C2 118.4(4) . . ?
C6 N1 Cu1 128.0(3) . . ?
C2 N1 Cu1 113.6(3) . . ?
N2 C1 C2 110.7(3) . . ?
N2 C1 H1A 109.5 . . ?
C2 C1 H1A 109.5 . . ?
N2 C1 H1B 109.5 . . ?
C2 C1 H1B 109.5 . . ?
H1A C1 H1B 108.1 . . ?
N1 C2 C3 121.7(4) . . ?
N1 C2 C1 114.6(4) . . ?
C3 C2 C1 123.8(4) . . ?
C4 C3 C2 118.7(5) . . ?
C4 C3 H3 120.6 . . ?
C2 C3 H3 120.6 . . ?
C5 C4 C3 120.0(5) . . ?
C5 C4 H4 120.0 . . ?
C3 C4 H4 120.0 . . ?
C4 C5 C6 118.8(5) . . ?
C4 C5 H5 120.6 . . ?
C6 C5 H5 120.6 . . ?
N1 C6 C5 122.3(5) . . ?
N1 C6 H6 118.8 . . ?
C5 C6 H6 118.8 . . ?
C1 N2 C20 108.8(3) . . ?
C1 N2 C10 108.4(3) . . ?
C20 N2 C10 109.8(3) . . ?
C1 N2 Cu1 101.5(2) . . ?
C20 N2 Cu1 116.4(3) . . ?
C10 N2 Cu1 111.3(2) . . ?
C11 C10 N2 114.6(3) . . ?
C11 C10 H10A 108.6 . . ?
N2 C10 H10A 108.6 . . ?
C11 C10 H10B 108.6 . . ?
N2 C10 H10B 108.6 . . ?
H10A C10 H10B 107.6 . . ?
C16 C11 C12 118.9(4) . . ?
C16 C11 C10 120.2(4) . . ?
C12 C11 C10 120.8(4) . . ?
C13 C12 C11 121.4(4) . . ?
C14 C13 C12 118.2(4) . . ?
C14 C13 C17 121.2(5) . . ?
C12 C13 C17 120.6(5) . . ?
C13 C17 H17A 109.5 . . ?
C13 C17 H17B 109.5 . . ?
H17A C17 H17B 109.5 . . ?
C13 C17 H17C 109.5 . . ?
H17A C17 H17C 109.5 . . ?
H17B C17 H17C 109.5 . . ?
C13 C14 C15 122.3(4) . . ?
C13 C14 H14 118.9 . . ?
C15 C14 H14 118.9 . . ?
C16 C15 C14 118.0(4) . . ?
C16 C15 S1 119.7(4) . . ?
C14 C15 S1 122.3(4) . . ?
C15 S1 C18 101.2(3) . . ?
S1 C18 H18A 109.5 . . ?
S1 C18 H18B 109.5 . . ?
H18A C18 H18B 109.5 . . ?
S1 C18 H18C 109.5 . . ?
H18A C18 H18C 109.5 . . ?
H18B C18 H18C 109.5 . . ?
C15 C16 O1 123.6(4) . . ?
C15 C16 C11 121.1(4) . . ?
O1 C16 C11 115.3(4) . . ?
C16 O1 Cu1 114.5(2) . . ?
C16 O1 H1 107.6 . . ?
Cu1 O1 H1 102.1 . . ?
C26 N3 C22 117.9(4) . . ?
C26 N3 Cu1 120.6(3) . . ?
C22 N3 Cu1 121.5(3) . . ?
N2 C20 C21 112.3(3) . . ?
N2 C20 H20A 109.1 . . ?
C21 C20 H20A 109.1 . . ?
N2 C20 H20B 109.1 . . ?
C21 C20 H20B 109.1 . . ?
H20A C20 H20B 107.9 . . ?
C22 C21 C20 110.2(4) . . ?
C22 C21 H21A 109.6 . . ?
C20 C21 H21A 109.6 . . ?
C22 C21 H21B 109.6 . . ?
C20 C21 H21B 109.6 . . ?
H21A C21 H21B 108.1 . . ?
N3 C22 C23 120.4(4) . . ?
N3 C22 C21 117.6(4) . . ?
C23 C22 C21 121.9(4) . . ?
C24 C23 C22 119.5(5) . . ?
C24 C23 H23 120.2 . . ?
C22 C23 H23 120.2 . . ?
C25 C24 C23 119.6(5) . . ?
C25 C24 H24 120.2 . . ?
C23 C24 H24 120.2 . . ?
C24 C25 C26 119.5(5) . . ?
C24 C25 H25 120.2 . . ?
C26 C25 H25 120.2 . . ?
N3 C26 C25 123.0(5) . . ?
N3 C26 H26 118.5 . . ?
C25 C26 H26 118.5 . . ?
F4A P1A F1A 103.8(10) . . ?
F4A P1A F3A 162.0(9) . . ?
F1A P1A F3A 85.1(11) . . ?
F4A P1A F2A 94.0(8) . . ?
F1A P1A F2A 97.3(9) . . ?
F3A P1A F2A 100.4(9) . . ?
F4A P1A F6A 86.4(7) . . ?
F1A P1A F6A 88.3(8) . . ?
F3A P1A F6A 78.3(8) . . ?
F2A P1A F6A 174.1(7) . . ?
F4A P1A F5A 86.0(6) . . ?
F1A P1A F5A 170.2(11) . . ?
F3A P1A F5A 85.3(8) . . ?
F2A P1A F5A 82.3(6) . . ?
F6A P1A F5A 91.8(6) . . ?
F4B P1B F1B 66.3(16) . . ?
F4B P1B F2B 87.3(10) . . ?
F1B P1B F2B 76.5(16) . . ?
F4B P1B F3B 158.1(12) . . ?
F1B P1B F3B 97(2) . . ?
F2B P1B F3B 74.7(12) . . ?
F4B P1B F6B 89.2(8) . . ?
F1B P1B F6B 93.5(13) . . ?
F2B P1B F6B 170.0(13) . . ?
F3B P1B F6B 106.4(10) . . ?
F4B P1B F5B 101.7(10) . . ?
F1B P1B F5B 166.4(13) . . ?
F2B P1B F5B 97.1(13) . . ?
F3B P1B F5B 93.0(12) . . ?
F6B P1B F5B 92.7(7) . . ?

loop_
_geom_bond_atom_site_label_1
_geom_bond_atom_site_label_2
_geom_bond_distance
_geom_bond_site_symmetry_2
_geom_bond_publ_flag
Cu1 N1 1.993(3) . ?
Cu1 N2 2.105(3) . ?
Cu1 N3 1.990(3) . ?
Cu1 Cl1 2.2773(12) . ?
Cu1 S1 4.951(1) . ?
Cu1 O1 2.372(3) . ?
Cu1 S1 4.951(1) . ?
N1 C6 1.335(6) . ?
N1 C2 1.350(6) . ?
C1 N2 1.488(5) . ?
C1 C2 1.501(6) . ?
C1 H1A 0.9700 . ?
C1 H1B 0.9700 . ?
C2 C3 1.381(6) . ?
C3 C4 1.382(8) . ?
C3 H3 0.9300 . ?
C4 C5 1.350(8) . ?
C4 H4 0.9300 . ?
C5 C6 1.391(7) . ?
C5 H5 0.9300 . ?
C6 H6 0.9300 . ?
N2 C20 1.489(5) . ?
N2 C10 1.493(5) . ?
C10 C11 1.488(6) . ?
C10 H10A 0.9700 . ?
C10 H10B 0.9700 . ?
C11 C16 1.395(6) . ?
C11 C12 1.399(6) . ?
C12 C13 1.387(7) . ?
C13 C14 1.376(7) . ?
C13 C17 1.516(6) . ?
C17 H17A 0.9600 . ?
C17 H17B 0.9600 . ?
C17 H17C 0.9600 . ?
C14 C15 1.412(7) . ?
C14 H14 0.9300 . ?
C15 C16 1.382(6) . ?
C15 S1 1.761(5) . ?
S1 C18 1.812(7) . ?
C18 H18A 0.9600 . ?
C18 H18B 0.9600 . ?
C18 H18C 0.9600 . ?
C16 O1 1.385(5) . ?
O1 H1 1.031 . ?
N3 C26 1.338(6) . ?
N3 C22 1.358(6) . ?
C20 C21 1.513(6) . ?
C20 H20A 0.9700 . ?
C20 H20B 0.9700 . ?
C21 C22 1.488(7) . ?
C21 H21A 0.9700 . ?
C21 H21B 0.9700 . ?
C22 C23 1.412(7) . ?
C23 C24 1.368(8) . ?
C23 H23 0.9300 . ?
C24 C25 1.342(8) . ?
C24 H24 0.9300 . ?
C25 C26 1.384(7) . ?
C25 H25 0.9300 . ?
C26 H26 0.9300 . ?
P1A F4A 1.5997(12) . ?
P1A F1A 1.5998(12) . ?
P1A F3A 1.6000(12) . ?
P1A F2A 1.6000(12) . ?
P1A F6A 1.6002(12) . ?
P1A F5A 1.6003(11) . ?
P1B F4B 1.5997(11) . ?
P1B F1B 1.5998(11) . ?
P1B F2B 1.5998(12) . ?
P1B F3B 1.5999(11) . ?
P1B F6B 1.6000(12) . ?
P1B F5B 1.6001(11) . ?
F1B F4B 1.75(4) . ?

loop_
_geom_torsion_atom_site_label_1
_geom_torsion_atom_site_label_2
_geom_torsion_atom_site_label_3
_geom_torsion_atom_site_label_4
_geom_torsion
_geom_torsion_site_symmetry_1
_geom_torsion_site_symmetry_2
_geom_torsion_site_symmetry_3
_geom_torsion_site_symmetry_4
_geom_torsion_publ_flag
N2 Cu1 N1 C6 162.6(3) . . . . ?
Cl1 Cu1 N1 C6 -18.0(3) . . . . ?
O1 Cu1 N1 C6 75.9(3) . . . . ?
N2 Cu1 N1 C2 -20.0(3) . . . . ?
Cl1 Cu1 N1 C2 159.4(3) . . . . ?
O1 Cu1 N1 C2 -106.7(3) . . . . ?
C6 N1 C2 C3 -2.3(6) . . . . ?
Cu1 N1 C2 C3 180.0(3) . . . . ?
C6 N1 C2 C1 177.3(4) . . . . ?
Cu1 N1 C2 C1 -0.4(4) . . . . ?
N2 C1 C2 N1 31.6(5) . . . . ?
N2 C1 C2 C3 -148.8(4) . . . . ?
N1 C2 C3 C4 3.3(7) . . . . ?
C1 C2 C3 C4 -176.3(4) . . . . ?
C2 C3 C4 C5 -1.9(7) . . . . ?
C3 C4 C5 C6 -0.3(7) . . . . ?
C2 N1 C6 C5 0.0(6) . . . . ?
Cu1 N1 C6 C5 177.3(3) . . . . ?
C4 C5 C6 N1 1.3(7) . . . . ?
C2 C1 N2 C20 -166.5(3) . . . . ?
C2 C1 N2 C10 74.1(4) . . . . ?
C2 C1 N2 Cu1 -43.2(4) . . . . ?
N3 Cu1 N2 C1 -141.4(2) . . . . ?
N1 Cu1 N2 C1 34.0(2) . . . . ?
O1 Cu1 N2 C1 127.3(2) . . . . ?
N3 Cu1 N2 C20 -23.4(3) . . . . ?
N1 Cu1 N2 C20 152.0(3) . . . . ?
O1 Cu1 N2 C20 -114.7(3) . . . . ?
N3 Cu1 N2 C10 103.4(3) . . . . ?
N1 Cu1 N2 C10 -81.2(3) . . . . ?
O1 Cu1 N2 C10 12.1(2) . . . . ?
C1 N2 C10 C11 -176.2(3) . . . . ?
C20 N2 C10 C11 65.0(4) . . . . ?
Cu1 N2 C10 C11 -65.4(4) . . . . ?
N2 C10 C11 C16 73.3(5) . . . . ?
N2 C10 C11 C12 -107.5(4) . . . . ?
C16 C11 C12 C13 0.0(6) . . . . ?
C10 C11 C12 C13 -179.3(4) . . . . ?
C11 C12 C13 C14 -0.2(6) . . . . ?
C11 C12 C13 C17 178.8(4) . . . . ?
C12 C13 C14 C15 0.1(7) . . . . ?
C17 C13 C14 C15 -178.9(4) . . . . ?
C13 C14 C15 C16 0.2(7) . . . . ?
C13 C14 C15 S1 -179.0(3) . . . . ?
C16 C15 S1 C18 -134.2(4) . . . . ?
C14 C15 S1 C18 45.1(5) . . . . ?
C14 C15 C16 O1 -179.5(4) . . . . ?
S1 C15 C16 O1 -0.2(6) . . . . ?
C14 C15 C16 C11 -0.5(6) . . . . ?
S1 C15 C16 C11 178.8(3) . . . . ?
C12 C11 C16 C15 0.4(6) . . . . ?
C10 C11 C16 C15 179.6(4) . . . . ?
C12 C11 C16 O1 179.5(3) . . . . ?
C10 C11 C16 O1 -1.3(5) . . . . ?
C15 C16 O1 Cu1 126.4(3) . . . . ?
C11 C16 O1 Cu1 -52.7(4) . . . . ?
N3 Cu1 O1 C16 -47.9(3) . . . . ?
N1 Cu1 O1 C16 125.7(3) . . . . ?
N2 Cu1 O1 C16 43.9(3) . . . . ?
Cl1 Cu1 O1 C16 -140.9(3) . . . . ?
N2 Cu1 N3 C26 -141.2(4) . . . . ?
Cl1 Cu1 N3 C26 39.8(3) . . . . ?
O1 Cu1 N3 C26 -54.1(3) . . . . ?
N2 Cu1 N3 C22 37.6(3) . . . . ?
Cl1 Cu1 N3 C22 -141.4(3) . . . . ?
O1 Cu1 N3 C22 124.7(3) . . . . ?
C1 N2 C20 C21 90.5(4) . . . . ?
C10 N2 C20 C21 -151.0(4) . . . . ?
Cu1 N2 C20 C21 -23.5(4) . . . . ?
N2 C20 C21 C22 75.0(5) . . . . ?
C26 N3 C22 C23 -0.1(6) . . . . ?
Cu1 N3 C22 C23 -178.9(3) . . . . ?
C26 N3 C22 C21 178.2(4) . . . . ?
Cu1 N3 C22 C21 -0.7(5) . . . . ?
C20 C21 C22 N3 -63.3(5) . . . . ?
C20 C21 C22 C23 115.0(4) . . . . ?
N3 C22 C23 C24 0.7(7) . . . . ?
C21 C22 C23 C24 -177.5(4) . . . . ?
C22 C23 C24 C25 -1.1(8) . . . . ?
C23 C24 C25 C26 0.9(8) . . . . ?
C22 N3 C26 C25 -0.1(7) . . . . ?
Cu1 N3 C26 C25 178.7(4) . . . . ?
C24 C25 C26 N3 -0.2(8) . . . . ?

loop_
_platon_squeeze_void_nr
_platon_squeeze_void_average_x
_platon_squeeze_void_average_y
_platon_squeeze_void_average_z
_platon_squeeze_void_volume
_platon_squeeze_void_count_electrons
1 0.000 0.000 0.500 150.3 46.0
